data_7063285
loop_
_publ_author_name
'Li, Zhuo-Cheng'
'Cui, Hao'
'Xu, Su-Hang'
'Zhang, Zi-Hang'
'Liang, Zuo-Qin'
'Ye, Chang-Qing'
'Wang, Xiao-Mei'

_publ_section_title
;
 Effect of cis/trans isomerization on the photochromic performances of
 triphenylethylene
;
_journal_issue 28
_journal_name_full 'New Journal of Chemistry'
_journal_page_first 12834
_journal_page_last 12840
_journal_paper_doi 10.1039/D4NJ02060J
_journal_volume 48
_journal_year 2024
_chemical_formula_sum 'C20 H15 Cl'
_chemical_formula_weight 290.77
_space_group_crystal_system triclinic
_space_group_IT_number 2
_space_group_name_Hall '-P 1'
_space_group_name_H-M_alt 'P -1'
_atom_sites_solution_hydrogens geom
_audit_creation_method SHELXL-2016/6
_audit_update_record
;
2021-04-27 deposited with the CCDC.	2024-06-18 downloaded from the CCDC.
;
_cell_angle_alpha 72.748(4)
_cell_angle_beta 73.634(4)
_cell_angle_gamma 69.980(4)
_cell_formula_units_Z 4
_cell_length_a 9.406(3)
_cell_length_b 12.232(3)
_cell_length_c 15.420(4)
_cell_measurement_reflns_used 2394
_cell_measurement_temperature 296(2)
_cell_measurement_theta_max 23.24
_cell_measurement_theta_min 2.35
_cell_volume 1559.5(7)
_computing_structure_refinement 'SHELXL-2016/6 (Sheldrick, 2016)'
_computing_structure_solution 'SHELXT 2014/5 (Sheldrick, 2014)'
_diffrn_ambient_temperature 296(2)
_diffrn_measured_fraction_theta_full 0.975
_diffrn_measured_fraction_theta_max 0.949
_diffrn_measurement_device_type 'Bruker APEX-II CCD'
_diffrn_measurement_method '\f and \w scans'
_diffrn_radiation_type MoK\a
_diffrn_radiation_wavelength 0.71073
_diffrn_reflns_av_R_equivalents 0.0273
_diffrn_reflns_av_unetI/netI 0.0535
_diffrn_reflns_Laue_measured_fraction_full 0.975
_diffrn_reflns_Laue_measured_fraction_max 0.949
_diffrn_reflns_limit_h_max 11
_diffrn_reflns_limit_h_min -12
_diffrn_reflns_limit_k_max 15
_diffrn_reflns_limit_k_min -15
_diffrn_reflns_limit_l_max 7
_diffrn_reflns_limit_l_min -19
_diffrn_reflns_number 8906
_diffrn_reflns_point_group_measured_fraction_full 0.975
_diffrn_reflns_point_group_measured_fraction_max 0.949
_diffrn_reflns_theta_full 25.242
_diffrn_reflns_theta_max 27.460
_diffrn_reflns_theta_min 1.411
_exptl_absorpt_coefficient_mu 0.235
_exptl_crystal_colour yellow
_exptl_crystal_density_diffrn 1.238
_exptl_crystal_description block
_exptl_crystal_F_000 608
_exptl_crystal_size_max 0.18
_exptl_crystal_size_mid 0.17
_exptl_crystal_size_min 0.16
_refine_diff_density_max 0.524
_refine_diff_density_min -0.310
_refine_diff_density_rms 0.052
_refine_ls_extinction_method none
_refine_ls_goodness_of_fit_ref 1.076
_refine_ls_hydrogen_treatment constr
_refine_ls_matrix_type full
_refine_ls_number_parameters 379
_refine_ls_number_reflns 6770
_refine_ls_number_restraints 1
_refine_ls_restrained_S_all 1.076
_refine_ls_R_factor_all 0.1135
_refine_ls_R_factor_gt 0.0752
_refine_ls_shift/su_max 0.000
_refine_ls_shift/su_mean 0.000
_refine_ls_structure_factor_coef Fsqd
_refine_ls_weighting_details 'w=1/[\s^2^(Fo^2^)+(0.2100P)^2^] where P=(Fo^2^+2Fc^2^)/3'
_refine_ls_weighting_scheme calc
_refine_ls_wR_factor_gt 0.2820
_refine_ls_wR_factor_ref 0.3248
_reflns_Friedel_coverage 0.000
_reflns_number_gt 4138
_reflns_number_total 6770
_reflns_threshold_expression 'I > 2\s(I)'
_cod_data_source_file d4nj02060j2.cif
_cod_data_source_block xl_0m_a
_cod_depositor_comments 'Adding full bibliography for 7063285--7063288.cif.'
_cod_original_cell_volume 1559.6(7)
_cod_database_code 7063285
_shelx_shelxl_version_number 2016/6
_shelx_space_group_comment
;
The symmetry employed for this shelxl refinement is uniquely defined
by the following loop, which should always be used as a source of
symmetry information in preference to the above space-group names.
They are only intended as comments.
;

loop_
_space_group_symop_operation_xyz
'x, y, z'
'-x, -y, -z'

loop_
_atom_site_label
_atom_site_type_symbol
_atom_site_fract_x
_atom_site_fract_y
_atom_site_fract_z
_atom_site_U_iso_or_equiv
_atom_site_adp_type
_atom_site_occupancy
_atom_site_site_symmetry_order
_atom_site_calc_flag
_atom_site_refinement_flags_posn
_atom_site_refinement_flags_adp
_atom_site_refinement_flags_occupancy
_atom_site_disorder_assembly
_atom_site_disorder_group
Cl1 Cl 0.2438(2) 0.91170(10) 0.96076(9) 0.1090(5) Uani 1 1 d . . . . .
Cl2 Cl 0.81423(15) 1.07036(9) 0.77783(9) 0.0981(5) Uani 1 1 d . . . . .
C1 C 0.9396(4) 0.8603(3) 0.5995(2) 0.0632(8) Uani 1 1 d . . . . .
H1 H 1.021398 0.842018 0.550605 0.076 Uiso 1 1 calc R U . . .
C2 C 0.9374(4) 0.9406(3) 0.6464(3) 0.0690(9) Uani 1 1 d . . . . .
H2 H 1.016932 0.976467 0.629082 0.083 Uiso 1 1 calc R U . . .
C3 C 0.8182(4) 0.9677(3) 0.7184(2) 0.0624(9) Uani 1 1 d . . . . .
C4 C 0.7000(4) 0.9151(3) 0.7449(2) 0.0656(9) Uani 1 1 d . . . . .
H4 H 0.618936 0.934169 0.793895 0.079 Uiso 1 1 calc R U . . .
C5 C 0.7028(4) 0.8338(3) 0.6981(2) 0.0604(8) Uani 1 1 d . . . . .
H5 H 0.623936 0.797240 0.716572 0.073 Uiso 1 1 calc R U . . .
C6 C 0.8225(4) 0.8058(3) 0.6235(2) 0.0541(7) Uani 1 1 d . . . . .
C7 C 0.8182(4) 0.7264(3) 0.5678(2) 0.0584(8) Uani 1 1 d . . . . .
C8 C 0.8133(4) 0.6133(3) 0.6048(2) 0.0640(8) Uani 1 1 d . . . . .
H8 H 0.794997 0.576043 0.566172 0.077 Uiso 1 1 calc R U . . .
C9 C 0.8324(4) 0.5410(3) 0.6961(2) 0.0554(7) Uani 1 1 d . . . . .
C10 C 0.9217(4) 0.5511(3) 0.7497(2) 0.0626(8) Uani 1 1 d . . . . .
H10 H 0.971428 0.610788 0.727631 0.075 Uiso 1 1 calc R U . . .
C11 C 0.9388(4) 0.4751(3) 0.8347(3) 0.0737(10) Uani 1 1 d . . . . .
H11 H 0.999264 0.484924 0.868623 0.088 Uiso 1 1 calc R U . . .
C12 C 0.8701(5) 0.3873(4) 0.8694(3) 0.0811(10) Uani 1 1 d . U . . .
H12 H 0.881888 0.337738 0.927271 0.097 Uiso 1 1 calc R U . . .
C13 C 0.7821(5) 0.3706(3) 0.8194(3) 0.0817(10) Uani 1 1 d . U . . .
H13 H 0.736206 0.308637 0.842949 0.098 Uiso 1 1 calc R U . . .
C14 C 0.7616(4) 0.4461(3) 0.7337(3) 0.0731(10) Uani 1 1 d . . . . .
H14 H 0.701120 0.434702 0.700519 0.088 Uiso 1 1 calc R U . . .
C15 C 0.8042(4) 0.7817(3) 0.4682(2) 0.0587(8) Uani 1 1 d . . . . .
C16 C 0.8551(5) 0.7168(4) 0.4005(3) 0.0748(10) Uani 1 1 d . . . . .
H16 H 0.907053 0.636085 0.415520 0.090 Uiso 1 1 calc R U . . .
C17 C 0.8319(6) 0.7665(5) 0.3126(3) 0.0960(14) Uani 1 1 d . . . . .
H17 H 0.865941 0.720039 0.268749 0.115 Uiso 1 1 calc R U . . .
C18 C 0.7564(6) 0.8879(5) 0.2887(3) 0.0936(14) Uani 1 1 d . . . . .
H18 H 0.738248 0.922791 0.229001 0.112 Uiso 1 1 calc R U . . .
C19 C 0.7091(5) 0.9557(4) 0.3543(3) 0.0841(12) Uani 1 1 d . . . . .
H19 H 0.661142 1.037110 0.338339 0.101 Uiso 1 1 calc R U . . .
C20 C 0.7325(4) 0.9035(3) 0.4431(2) 0.0663(9) Uani 1 1 d . . . . .
H20 H 0.700253 0.949939 0.486901 0.080 Uiso 1 1 calc R U . . .
C21 C 0.4216(4) 0.6067(3) 0.8778(3) 0.0682(9) Uani 1 1 d . . . . .
H21 H 0.507412 0.540802 0.884736 0.082 Uiso 1 1 calc R U . . .
C22 C 0.4016(4) 0.6995(3) 0.9155(2) 0.0686(9) Uani 1 1 d . . . . .
H22 H 0.473221 0.697102 0.947543 0.082 Uiso 1 1 calc R U . . .
C23 C 0.2741(5) 0.7976(3) 0.9059(2) 0.0657(9) Uani 1 1 d . . . . .
C24 C 0.1694(5) 0.8040(3) 0.8577(3) 0.0726(10) Uani 1 1 d . . . . .
H24 H 0.084399 0.870737 0.851451 0.087 Uiso 1 1 calc R U . . .
C25 C 0.1908(4) 0.7101(3) 0.8181(3) 0.0681(9) Uani 1 1 d . . . . .
H25 H 0.121042 0.714803 0.783793 0.082 Uiso 1 1 calc R U . . .
C26 C 0.3171(4) 0.6078(3) 0.8294(2) 0.0616(8) Uani 1 1 d . . . . .
C27 C 0.3332(4) 0.4990(3) 0.7961(2) 0.0623(8) Uani 1 1 d . . . . .
C28 C 0.3365(4) 0.5011(3) 0.7094(3) 0.0693(9) Uani 1 1 d . . . . .
H28 H 0.334451 0.430234 0.699754 0.083 Uiso 1 1 calc R U . . .
C29 C 0.3431(4) 0.5988(3) 0.6248(2) 0.0614(8) Uani 1 1 d . . . . .
C30 C 0.2878(6) 0.5923(4) 0.5523(3) 0.0918(13) Uani 1 1 d . . . . .
H30 H 0.244795 0.530953 0.560588 0.110 Uiso 1 1 calc R U . . .
C31 C 0.2948(8) 0.6734(6) 0.4691(3) 0.1186(19) Uani 1 1 d . . . . .
H31 H 0.253841 0.668379 0.422556 0.142 Uiso 1 1 calc R U . . .
C32 C 0.3626(6) 0.7624(5) 0.4547(3) 0.1043(18) Uani 1 1 d . . . . .
H32 H 0.371360 0.816573 0.397916 0.125 Uiso 1 1 calc R U . . .
C33 C 0.4173(5) 0.7693(4) 0.5267(4) 0.0912(14) Uani 1 1 d . . . . .
H33 H 0.461355 0.830065 0.518283 0.109 Uiso 1 1 calc R U . . .
C34 C 0.4085(4) 0.6902(4) 0.6087(3) 0.0764(10) Uani 1 1 d . . . . .
H34 H 0.447224 0.697153 0.655391 0.092 Uiso 1 1 calc R U . . .
C35 C 0.3321(4) 0.3862(3) 0.8662(3) 0.0620(8) Uani 1 1 d . . . . .
C36 C 0.2506(5) 0.3911(3) 0.9559(3) 0.0705(9) Uani 1 1 d . . . . .
H36 H 0.203589 0.464646 0.971896 0.085 Uiso 1 1 calc R U . . .
C37 C 0.2384(5) 0.2876(4) 1.0218(3) 0.0832(11) Uani 1 1 d . . . . .
H37 H 0.183381 0.292636 1.081624 0.100 Uiso 1 1 calc R U . . .
C38 C 0.3060(6) 0.1786(4) 1.0003(3) 0.0859(12) Uani 1 1 d . . . . .
H38 H 0.294503 0.109801 1.044425 0.103 Uiso 1 1 calc R U . . .
C39 C 0.3899(6) 0.1715(3) 0.9143(3) 0.0855(12) Uani 1 1 d . . . . .
H39 H 0.438775 0.097066 0.899849 0.103 Uiso 1 1 calc R U . . .
C40 C 0.4040(5) 0.2727(3) 0.8477(3) 0.0757(10) Uani 1 1 d . . . . .
H40 H 0.462765 0.265567 0.789006 0.091 Uiso 1 1 calc R U . . .

loop_
_atom_site_aniso_label
_atom_site_aniso_U_11
_atom_site_aniso_U_22
_atom_site_aniso_U_33
_atom_site_aniso_U_23
_atom_site_aniso_U_13
_atom_site_aniso_U_12
Cl1 0.1818(14) 0.0729(7) 0.0943(8) -0.0326(6) -0.0371(8) -0.0436(7)
Cl2 0.1252(10) 0.0749(7) 0.1190(9) -0.0492(6) -0.0424(8) -0.0208(6)
C1 0.0621(19) 0.070(2) 0.064(2) -0.0210(16) -0.0015(15) -0.0296(16)
C2 0.078(2) 0.067(2) 0.075(2) -0.0140(17) -0.0174(19) -0.0359(18)
C3 0.081(2) 0.0480(16) 0.067(2) -0.0160(14) -0.0299(18) -0.0145(15)
C4 0.066(2) 0.068(2) 0.0621(19) -0.0277(16) -0.0085(16) -0.0096(17)
C5 0.0556(18) 0.0624(18) 0.067(2) -0.0186(15) -0.0075(15) -0.0219(15)
C6 0.0584(18) 0.0512(15) 0.0555(17) -0.0154(13) -0.0127(14) -0.0149(13)
C7 0.0516(17) 0.0646(19) 0.0635(19) -0.0206(15) -0.0085(14) -0.0189(15)
C8 0.068(2) 0.066(2) 0.066(2) -0.0236(16) -0.0180(16) -0.0180(16)
C9 0.0543(17) 0.0523(16) 0.0603(18) -0.0187(13) -0.0084(14) -0.0132(13)
C10 0.0610(19) 0.0619(18) 0.070(2) -0.0156(16) -0.0175(16) -0.0195(15)
C11 0.066(2) 0.084(2) 0.066(2) -0.0178(19) -0.0178(18) -0.0091(19)
C12 0.078(2) 0.077(2) 0.066(2) -0.0062(18) -0.0046(17) -0.011(2)
C13 0.094(3) 0.062(2) 0.084(3) -0.0118(19) 0.0023(19) -0.035(2)
C14 0.066(2) 0.078(2) 0.087(3) -0.039(2) -0.0038(19) -0.0267(18)
C15 0.0548(17) 0.0647(18) 0.0592(18) -0.0151(15) -0.0119(14) -0.0186(15)
C16 0.074(2) 0.079(2) 0.070(2) -0.0237(19) -0.0056(18) -0.0213(19)
C17 0.100(3) 0.123(4) 0.075(3) -0.046(3) -0.007(2) -0.034(3)
C18 0.110(3) 0.122(4) 0.057(2) 0.000(2) -0.027(2) -0.052(3)
C19 0.095(3) 0.073(2) 0.082(3) 0.002(2) -0.029(2) -0.030(2)
C20 0.073(2) 0.066(2) 0.065(2) -0.0103(16) -0.0176(17) -0.0263(17)
C21 0.063(2) 0.067(2) 0.082(2) -0.0221(17) -0.0220(18) -0.0171(16)
C22 0.080(2) 0.074(2) 0.065(2) -0.0157(17) -0.0195(18) -0.0336(19)
C23 0.097(3) 0.0552(17) 0.0559(18) -0.0129(14) -0.0133(18) -0.0364(18)
C24 0.087(2) 0.0512(17) 0.077(2) -0.0131(16) -0.020(2) -0.0143(17)
C25 0.067(2) 0.071(2) 0.074(2) -0.0226(17) -0.0208(17) -0.0193(17)
C26 0.0598(18) 0.0605(18) 0.073(2) -0.0246(16) -0.0121(16) -0.0203(15)
C27 0.0607(18) 0.0636(19) 0.067(2) -0.0157(15) -0.0129(16) -0.0215(15)
C28 0.072(2) 0.068(2) 0.074(2) -0.0210(17) -0.0101(18) -0.0267(17)
C29 0.0575(18) 0.069(2) 0.0542(18) -0.0147(15) -0.0039(14) -0.0188(16)
C30 0.129(4) 0.078(3) 0.083(3) -0.022(2) -0.034(3) -0.034(3)
C31 0.164(5) 0.125(4) 0.062(3) -0.031(3) -0.037(3) -0.015(4)
C32 0.102(3) 0.091(3) 0.070(3) 0.003(2) 0.004(3) -0.001(3)
C33 0.068(2) 0.072(2) 0.118(4) -0.013(3) 0.001(2) -0.0238(19)
C34 0.063(2) 0.093(3) 0.075(2) -0.015(2) -0.0119(18) -0.029(2)
C35 0.0598(18) 0.0562(17) 0.072(2) -0.0048(15) -0.0214(16) -0.0211(15)
C36 0.081(2) 0.063(2) 0.074(2) -0.0176(17) -0.0239(19) -0.0195(17)
C37 0.104(3) 0.087(3) 0.062(2) -0.0131(19) -0.023(2) -0.030(2)
C38 0.121(3) 0.064(2) 0.079(3) -0.0005(19) -0.030(3) -0.039(2)
C39 0.117(3) 0.0539(19) 0.092(3) -0.0180(19) -0.028(3) -0.024(2)
C40 0.089(3) 0.072(2) 0.066(2) -0.0173(18) -0.0122(19) -0.0241(19)

loop_
_atom_type_symbol
_atom_type_description
_atom_type_scat_dispersion_real
_atom_type_scat_dispersion_imag
_atom_type_scat_source
C C 0.0033 0.0016 'International Tables Vol C Tables 4.2.6.8 and 6.1.1.4'
Cl Cl 0.1484 0.1585 'International Tables Vol C Tables 4.2.6.8 and 6.1.1.4'
H H 0.0000 0.0000 'International Tables Vol C Tables 4.2.6.8 and 6.1.1.4'

loop_
_geom_angle_atom_site_label_1
_geom_angle_atom_site_label_2
_geom_angle_atom_site_label_3
_geom_angle
_geom_angle_site_symmetry_1
_geom_angle_site_symmetry_3
_geom_angle_publ_flag
C2 C1 C6 121.4(3) . . ?
C2 C1 H1 119.3 . . ?
C6 C1 H1 119.3 . . ?
C3 C2 C1 119.8(3) . . ?
C3 C2 H2 120.1 . . ?
C1 C2 H2 120.1 . . ?
C2 C3 C4 120.8(3) . . ?
C2 C3 Cl2 120.0(3) . . ?
C4 C3 Cl2 119.2(3) . . ?
C3 C4 C5 119.4(3) . . ?
C3 C4 H4 120.3 . . ?
C5 C4 H4 120.3 . . ?
C4 C5 C6 120.9(3) . . ?
C4 C5 H5 119.6 . . ?
C6 C5 H5 119.6 . . ?
C1 C6 C5 117.8(3) . . ?
C1 C6 C7 121.3(3) . . ?
C5 C6 C7 120.8(3) . . ?
C8 C7 C6 122.7(3) . . ?
C8 C7 C15 120.0(3) . . ?
C6 C7 C15 117.0(3) . . ?
C7 C8 C9 129.3(3) . . ?
C7 C8 H8 115.3 . . ?
C9 C8 H8 115.3 . . ?
C10 C9 C14 116.0(3) . . ?
C10 C9 C8 125.6(3) . . ?
C14 C9 C8 118.3(3) . . ?
C11 C10 C9 121.8(3) . . ?
C11 C10 H10 119.1 . . ?
C9 C10 H10 119.1 . . ?
C12 C11 C10 121.4(4) . . ?
C12 C11 H11 119.3 . . ?
C10 C11 H11 119.3 . . ?
C11 C12 C13 119.9(4) . . ?
C11 C12 H12 120.0 . . ?
C13 C12 H12 120.0 . . ?
C12 C13 C14 120.2(4) . . ?
C12 C13 H13 119.9 . . ?
C14 C13 H13 119.9 . . ?
C13 C14 C9 120.6(4) . . ?
C13 C14 H14 119.7 . . ?
C9 C14 H14 119.7 . . ?
C16 C15 C20 117.9(3) . . ?
C16 C15 C7 123.1(3) . . ?
C20 C15 C7 119.0(3) . . ?
C17 C16 C15 122.3(4) . . ?
C17 C16 H16 118.9 . . ?
C15 C16 H16 118.9 . . ?
C16 C17 C18 119.4(4) . . ?
C16 C17 H17 120.3 . . ?
C18 C17 H17 120.3 . . ?
C19 C18 C17 119.5(4) . . ?
C19 C18 H18 120.3 . . ?
C17 C18 H18 120.3 . . ?
C20 C19 C18 120.2(4) . . ?
C20 C19 H19 119.9 . . ?
C18 C19 H19 119.9 . . ?
C19 C20 C15 120.7(4) . . ?
C19 C20 H20 119.7 . . ?
C15 C20 H20 119.7 . . ?
C22 C21 C26 121.6(3) . . ?
C22 C21 H21 119.2 . . ?
C26 C21 H21 119.2 . . ?
C21 C22 C23 119.6(3) . . ?
C21 C22 H22 120.2 . . ?
C23 C22 H22 120.2 . . ?
C24 C23 C22 121.2(3) . . ?
C24 C23 Cl1 119.8(3) . . ?
C22 C23 Cl1 119.0(3) . . ?
C23 C24 C25 119.3(3) . . ?
C23 C24 H24 120.3 . . ?
C25 C24 H24 120.3 . . ?
C24 C25 C26 120.5(3) . . ?
C24 C25 H25 119.8 . . ?
C26 C25 H25 119.8 . . ?
C21 C26 C25 117.8(3) . . ?
C21 C26 C27 120.7(3) . . ?
C25 C26 C27 121.4(3) . . ?
C28 C27 C35 118.3(3) . . ?
C28 C27 C26 123.6(3) . . ?
C35 C27 C26 117.8(3) . . ?
C27 C28 C29 130.3(3) . . ?
C27 C28 H28 114.8 . . ?
C29 C28 H28 114.8 . . ?
C34 C29 C30 116.9(3) . . ?
C34 C29 C28 126.4(3) . . ?
C30 C29 C28 116.5(3) . . ?
C31 C30 C29 122.0(5) . . ?
C31 C30 H30 119.0 . . ?
C29 C30 H30 119.0 . . ?
C30 C31 C32 119.7(5) . . ?
C30 C31 H31 120.2 . . ?
C32 C31 H31 120.2 . . ?
C31 C32 C33 118.4(4) . . ?
C31 C32 H32 120.8 . . ?
C33 C32 H32 120.8 . . ?
C34 C33 C32 121.7(5) . . ?
C34 C33 H33 119.2 . . ?
C32 C33 H33 119.2 . . ?
C33 C34 C29 121.3(4) . . ?
C33 C34 H34 119.3 . . ?
C29 C34 H34 119.3 . . ?
C36 C35 C40 116.6(3) . . ?
C36 C35 C27 119.1(3) . . ?
C40 C35 C27 124.2(3) . . ?
C37 C36 C35 120.8(4) . . ?
C37 C36 H36 119.6 . . ?
C35 C36 H36 119.6 . . ?
C38 C37 C36 120.9(4) . . ?
C38 C37 H37 119.6 . . ?
C36 C37 H37 119.6 . . ?
C39 C38 C37 119.4(4) . . ?
C39 C38 H38 120.3 . . ?
C37 C38 H38 120.3 . . ?
C38 C39 C40 120.8(4) . . ?
C38 C39 H39 119.6 . . ?
C40 C39 H39 119.6 . . ?
C39 C40 C35 121.5(4) . . ?
C39 C40 H40 119.3 . . ?
C35 C40 H40 119.3 . . ?

loop_
_geom_bond_atom_site_label_1
_geom_bond_atom_site_label_2
_geom_bond_distance
_geom_bond_site_symmetry_2
_geom_bond_publ_flag
Cl1 C23 1.743(3) . ?
Cl2 C3 1.747(3) . ?
C1 C2 1.375(5) . ?
C1 C6 1.386(5) . ?
C1 H1 0.9300 . ?
C2 C3 1.364(5) . ?
C2 H2 0.9300 . ?
C3 C4 1.376(5) . ?
C4 C5 1.380(5) . ?
C4 H4 0.9300 . ?
C5 C6 1.396(5) . ?
C5 H5 0.9300 . ?
C6 C7 1.491(4) . ?
C7 C8 1.343(5) . ?
C7 C15 1.507(5) . ?
C8 C9 1.446(5) . ?
C8 H8 0.9300 . ?
C9 C10 1.387(5) . ?
C9 C14 1.428(5) . ?
C10 C11 1.379(5) . ?
C10 H10 0.9300 . ?
C11 C12 1.340(6) . ?
C11 H11 0.9300 . ?
C12 C13 1.374(6) . ?
C12 H12 0.9300 . ?
C13 C14 1.391(6) . ?
C13 H13 0.9300 . ?
C14 H14 0.9300 . ?
C15 C16 1.379(5) . ?
C15 C20 1.393(5) . ?
C16 C17 1.356(6) . ?
C16 H16 0.9300 . ?
C17 C18 1.395(7) . ?
C17 H17 0.9300 . ?
C18 C19 1.378(6) . ?
C18 H18 0.9300 . ?
C19 C20 1.374(5) . ?
C19 H19 0.9300 . ?
C20 H20 0.9300 . ?
C21 C22 1.358(5) . ?
C21 C26 1.387(5) . ?
C21 H21 0.9300 . ?
C22 C23 1.381(5) . ?
C22 H22 0.9300 . ?
C23 C24 1.360(5) . ?
C24 C25 1.387(5) . ?
C24 H24 0.9300 . ?
C25 C26 1.406(5) . ?
C25 H25 0.9300 . ?
C26 C27 1.510(4) . ?
C27 C28 1.320(5) . ?
C27 C35 1.481(5) . ?
C28 C29 1.489(5) . ?
C28 H28 0.9300 . ?
C29 C34 1.382(5) . ?
C29 C30 1.391(5) . ?
C30 C31 1.371(7) . ?
C30 H30 0.9300 . ?
C31 C32 1.375(9) . ?
C31 H31 0.9300 . ?
C32 C33 1.383(8) . ?
C32 H32 0.9300 . ?
C33 C34 1.345(6) . ?
C33 H33 0.9300 . ?
C34 H34 0.9300 . ?
C35 C36 1.386(5) . ?
C35 C40 1.396(5) . ?
C36 C37 1.386(5) . ?
C36 H36 0.9300 . ?
C37 C38 1.362(6) . ?
C37 H37 0.9300 . ?
C38 C39 1.350(6) . ?
C38 H38 0.9300 . ?
C39 C40 1.374(5) . ?
C39 H39 0.9300 . ?
C40 H40 0.9300 . ?

loop_
_geom_torsion_atom_site_label_1
_geom_torsion_atom_site_label_2
_geom_torsion_atom_site_label_3
_geom_torsion_atom_site_label_4
_geom_torsion
_geom_torsion_site_symmetry_1
_geom_torsion_site_symmetry_2
_geom_torsion_site_symmetry_3
_geom_torsion_site_symmetry_4
_geom_torsion_publ_flag
C6 C1 C2 C3 0.2(5) . . . . ?
C1 C2 C3 C4 0.2(5) . . . . ?
C1 C2 C3 Cl2 -179.6(3) . . . . ?
C2 C3 C4 C5 0.2(5) . . . . ?
Cl2 C3 C4 C5 -179.9(2) . . . . ?
C3 C4 C5 C6 -1.0(5) . . . . ?
C2 C1 C6 C5 -1.0(5) . . . . ?
C2 C1 C6 C7 174.9(3) . . . . ?
C4 C5 C6 C1 1.4(5) . . . . ?
C4 C5 C6 C7 -174.5(3) . . . . ?
C1 C6 C7 C8 123.9(4) . . . . ?
C5 C6 C7 C8 -60.3(4) . . . . ?
C1 C6 C7 C15 -61.7(4) . . . . ?
C5 C6 C7 C15 114.0(3) . . . . ?
C6 C7 C8 C9 -9.4(5) . . . . ?
C15 C7 C8 C9 176.4(3) . . . . ?
C7 C8 C9 C10 -29.6(6) . . . . ?
C7 C8 C9 C14 154.2(4) . . . . ?
C14 C9 C10 C11 -1.0(5) . . . . ?
C8 C9 C10 C11 -177.3(3) . . . . ?
C9 C10 C11 C12 0.3(6) . . . . ?
C10 C11 C12 C13 0.9(6) . . . . ?
C11 C12 C13 C14 -1.3(6) . . . . ?
C12 C13 C14 C9 0.6(6) . . . . ?
C10 C9 C14 C13 0.5(5) . . . . ?
C8 C9 C14 C13 177.1(3) . . . . ?
C8 C7 C15 C16 -30.5(5) . . . . ?
C6 C7 C15 C16 155.0(3) . . . . ?
C8 C7 C15 C20 147.5(3) . . . . ?
C6 C7 C15 C20 -27.1(4) . . . . ?
C20 C15 C16 C17 -2.7(6) . . . . ?
C7 C15 C16 C17 175.3(4) . . . . ?
C15 C16 C17 C18 1.1(7) . . . . ?
C16 C17 C18 C19 1.1(7) . . . . ?
C17 C18 C19 C20 -1.6(7) . . . . ?
C18 C19 C20 C15 0.0(6) . . . . ?
C16 C15 C20 C19 2.2(6) . . . . ?
C7 C15 C20 C19 -176.0(3) . . . . ?
C26 C21 C22 C23 0.2(6) . . . . ?
C21 C22 C23 C24 -1.3(5) . . . . ?
C21 C22 C23 Cl1 176.0(3) . . . . ?
C22 C23 C24 C25 0.4(6) . . . . ?
Cl1 C23 C24 C25 -176.9(3) . . . . ?
C23 C24 C25 C26 1.6(6) . . . . ?
C22 C21 C26 C25 1.7(6) . . . . ?
C22 C21 C26 C27 -174.1(3) . . . . ?
C24 C25 C26 C21 -2.6(5) . . . . ?
C24 C25 C26 C27 173.1(3) . . . . ?
C21 C26 C27 C28 -127.3(4) . . . . ?
C25 C26 C27 C28 57.2(5) . . . . ?
C21 C26 C27 C35 57.9(4) . . . . ?
C25 C26 C27 C35 -117.6(4) . . . . ?
C35 C27 C28 C29 -177.9(3) . . . . ?
C26 C27 C28 C29 7.3(6) . . . . ?
C27 C28 C29 C34 28.6(6) . . . . ?
C27 C28 C29 C30 -156.4(4) . . . . ?
C34 C29 C30 C31 -1.2(7) . . . . ?
C28 C29 C30 C31 -176.6(4) . . . . ?
C29 C30 C31 C32 2.1(8) . . . . ?
C30 C31 C32 C33 -2.2(8) . . . . ?
C31 C32 C33 C34 1.4(7) . . . . ?
C32 C33 C34 C29 -0.5(7) . . . . ?
C30 C29 C34 C33 0.3(6) . . . . ?
C28 C29 C34 C33 175.3(4) . . . . ?
C28 C27 C35 C36 -145.8(4) . . . . ?
C26 C27 C35 C36 29.2(5) . . . . ?
C28 C27 C35 C40 31.7(5) . . . . ?
C26 C27 C35 C40 -153.3(3) . . . . ?
C40 C35 C36 C37 -2.0(6) . . . . ?
C27 C35 C36 C37 175.7(4) . . . . ?
C35 C36 C37 C38 -0.1(6) . . . . ?
C36 C37 C38 C39 2.1(7) . . . . ?
C37 C38 C39 C40 -1.9(7) . . . . ?
C38 C39 C40 C35 -0.3(7) . . . . ?
C36 C35 C40 C39 2.2(6) . . . . ?
C27 C35 C40 C39 -175.4(4) . . . . ?
